data_7045899
loop_
_publ_author_name
'Gallen, Albert'
'Orgu\'e, S\'ilvia'
'Muller, Guillermo'
'Escudero-Ad\'an, Eduardo C'
'Riera, Antoni'
'Verdaguer, Xavier'
'Grabulosa, Arnald'

_publ_section_title
;
 Synthesis and coordination chemistry of enantiopure t-BuMeP(O)H.
;
_journal_issue 15
_journal_name_full 'Dalton transactions (Cambridge, England : 2003)'
_journal_page_first 5366
_journal_page_last 5379
_journal_paper_doi 10.1039/c8dt00897c
_journal_volume 47
_journal_year 2018
_chemical_absolute_configuration ad
_chemical_formula_sum 'C25.17 H37.33 B Cl0.33 F2 O2 P2 Pd'
_chemical_formula_weight 600.85
_space_group_IT_number 5
_space_group_name_Hall 'C 2y'
_space_group_name_H-M_alt 'C 1 2 1'
_symmetry_cell_setting monoclinic
_symmetry_space_group_name_Hall 'C 2y'
_symmetry_space_group_name_H-M 'C 1 2 1'
_atom_sites_solution_hydrogens geom
_audit_creation_method SHELXL-2014/7
_audit_update_record
;
2018-03-07 deposited with the CCDC.
2018-03-21 downloaded from the CCDC.
;
_cell_angle_alpha 90
_cell_angle_beta 101.3847(13)
_cell_angle_gamma 90
_cell_formula_units_Z 12
_cell_length_a 25.6108(12)
_cell_length_b 13.8705(6)
_cell_length_c 23.6977(10)
_cell_measurement_reflns_used 9798
_cell_measurement_temperature 100(2)
_cell_measurement_theta_max 31.98
_cell_measurement_theta_min 2.31
_cell_volume 8252.6(6)
_computing_cell_refinement 'Bruker APEX2 v2014.9-0'
_computing_data_collection 'Bruker APEX2 v2014.9-0'
_computing_data_reduction 'Bruker SAINT V7.60A'
_computing_molecular_graphics 'Bruker SHELXTL'
_computing_publication_material 'Bruker SHELXTL'
_computing_structure_refinement 'SHELXL-2014 (Sheldrick, 2014)'
_computing_structure_solution Sir2011
_diffrn_ambient_temperature 100(2)
_diffrn_detector_area_resol_mean 512
_diffrn_detector_type '4K CCD area detector APEX II'
_diffrn_measured_fraction_theta_full 0.994
_diffrn_measured_fraction_theta_max 0.907
_diffrn_measurement_device_type 'APEX DUO Kappa 4-axis goniometer'
_diffrn_measurement_method
;
 Fullsphere data collection, phi and omega scans
;
_diffrn_measurement_specimen_support 'magnetic support with MicroMount'
_diffrn_radiation_monochromator 'Quazar MX Multilayer Optics'
_diffrn_radiation_type MoK\a
_diffrn_radiation_wavelength 0.71073
_diffrn_reflns_av_R_equivalents 0.0339
_diffrn_reflns_av_unetI/netI 0.0587
_diffrn_reflns_Laue_measured_fraction_full 0.994
_diffrn_reflns_Laue_measured_fraction_max 0.907
_diffrn_reflns_limit_h_max 38
_diffrn_reflns_limit_h_min -38
_diffrn_reflns_limit_k_max 19
_diffrn_reflns_limit_k_min -20
_diffrn_reflns_limit_l_max 35
_diffrn_reflns_limit_l_min -17
_diffrn_reflns_number 52238
_diffrn_reflns_point_group_measured_fraction_full 0.989
_diffrn_reflns_point_group_measured_fraction_max 0.863
_diffrn_reflns_theta_full 25.242
_diffrn_reflns_theta_max 32.518
_diffrn_reflns_theta_min 0.876
_diffrn_source 'Microfocus source E025 IuS'
_diffrn_source_current 0.6
_diffrn_source_power 50
_diffrn_source_size '0.2 mm x 0.2 mm fine focus'
_diffrn_source_type 'Bruker APEX DUO'
_exptl_absorpt_coefficient_mu 0.857
_exptl_absorpt_correction_T_max 0.919
_exptl_absorpt_correction_T_min 0.839
_exptl_absorpt_correction_type multi-scan
_exptl_absorpt_process_details
; 
 SADABS Version 2008/1 Bruker-Nonius
 Blessing, Acta Cryst. (1995) A51 33-38
;
_exptl_crystal_colour orange
_exptl_crystal_density_diffrn 1.451
_exptl_crystal_description block
_exptl_crystal_F_000 3708
_exptl_crystal_size_max 0.30
_exptl_crystal_size_mid 0.25
_exptl_crystal_size_min 0.10
_refine_diff_density_max 0.858
_refine_diff_density_min -1.076
_refine_diff_density_rms 0.121
_refine_ls_abs_structure_details
;
 Flack x determined using 9520 quotients [(I+)-(I-)]/[(I+)+(I-)]
 (Parsons, Flack and Wagner, Acta Cryst. B69 (2013) 249-259).
;
_refine_ls_abs_structure_Flack 0.000(8)
_refine_ls_extinction_method none
_refine_ls_goodness_of_fit_ref 1.099
_refine_ls_hydrogen_treatment constr
_refine_ls_matrix_type full
_refine_ls_number_parameters 1081
_refine_ls_number_reflns 25775
_refine_ls_number_restraints 615
_refine_ls_restrained_S_all 1.090
_refine_ls_R_factor_all 0.0545
_refine_ls_R_factor_gt 0.0487
_refine_ls_shift/su_max 0.001
_refine_ls_shift/su_mean 0.000
_refine_ls_structure_factor_coef Fsqd
_refine_ls_weighting_details 'w=1/[\s^2^(Fo^2^)+(0.0333P)^2^+33.7800P] where P=(Fo^2^+2Fc^2^)/3'
_refine_ls_weighting_scheme calc
_refine_ls_wR_factor_gt 0.1043
_refine_ls_wR_factor_ref 0.1071
_reflns_Friedel_coverage 0.836
_reflns_Friedel_fraction_full 0.984
_reflns_Friedel_fraction_max 0.814
_reflns_number_gt 23801
_reflns_number_total 25775
_reflns_threshold_expression 'I > 2\s(I)'
_cod_data_source_file c8dt00897c2.cif
_cod_data_source_block Ent19-BF2
_cod_depositor_comments
;
The following automatic conversions were performed:

'_symmetry_cell_setting' value 'Monoclinic' changed to 'monoclinic'
according to
/home/data/users/saulius/crontab/automatic-downloads/rss-feeds/RSC/lib/dictionaries/cif_core.dic
dictionary named 'cif_core.dic' version 2.4.2 from 2011-04-26.

'_exptl_absorpt_correction_type' value 'Multi-scan' changed to
'multi-scan' according to
/home/data/users/saulius/crontab/automatic-downloads/rss-feeds/RSC/lib/dictionaries/cif_core.dic
dictionary named 'cif_core.dic' version 2.4.2 from 2011-04-26.

Automatic conversion script
Id: cif_fix_values 4973 2017-02-22 13:04:09Z antanas 

 Adding full bibliography for 7045898--7045902.cif.
;
_cod_original_sg_symbol_H-M C2
_cod_database_code 7045899
_shelx_shelxl_version_number 2014/7
_shelx_space_group_comment
;
The symmetry employed for this shelxl refinement is uniquely defined
by the following loop, which should always be used as a source of
symmetry information in preference to the above space-group names.
They are only intended as comments.
;
_shelx_estimated_absorpt_t_min 0.783
_shelx_estimated_absorpt_t_max 0.919

loop_
_space_group_symop_operation_xyz
'x, y, z'
'-x, y, -z'
'x+1/2, y+1/2, z'
'-x+1/2, y+1/2, -z'

loop_
_atom_site_label
_atom_site_type_symbol
_atom_site_fract_x
_atom_site_fract_y
_atom_site_fract_z
_atom_site_U_iso_or_equiv
_atom_site_adp_type
_atom_site_occupancy
_atom_site_site_symmetry_order
_atom_site_calc_flag
_atom_site_refinement_flags_posn
_atom_site_refinement_flags_adp
_atom_site_refinement_flags_occupancy
_atom_site_disorder_assembly
_atom_site_disorder_group
Pd1A Pd 0.84165(2) 0.83675(3) 0.88998(2) 0.01255(8) Uani 1 1 d . . . . .
P1A P 0.84275(7) 0.67463(11) 0.90942(6) 0.0182(3) Uani 1 1 d D . . . .
P2A P 0.83211(6) 0.87405(11) 0.98149(6) 0.0149(3) Uani 1 1 d . . . . .
O1A O 0.8166(3) 0.6554(6) 0.9651(3) 0.0154(14) Uani 0.5 1 d D U P A 1
O2A O 0.8477(6) 0.7949(7) 1.0262(7) 0.021(3) Uani 0.5 1 d D U P A 1
B1A B 0.8286(4) 0.6946(9) 1.0243(4) 0.0190(19) Uani 0.5 1 d D U P A 1
F1A F 0.8681(7) 0.6400(13) 1.0585(5) 0.025(3) Uani 0.5 1 d D U P A 1
F2A F 0.7826(3) 0.6901(6) 1.0475(3) 0.0296(17) Uani 0.5 1 d D U P A 1
O1' O 0.8425(3) 0.6420(6) 0.9726(3) 0.0103(14) Uani 0.5 1 d D U P A 2
O2' O 0.8492(6) 0.7909(7) 1.0297(7) 0.020(3) Uani 0.5 1 d D U P A 2
B1' B 0.8704(4) 0.6935(8) 1.0244(4) 0.0147(18) Uani 0.5 1 d D U P A 2
F1' F 0.9242(3) 0.7030(6) 1.0236(3) 0.0248(15) Uani 0.5 1 d D U P A 2
F2' F 0.8650(8) 0.6386(13) 1.0722(5) 0.022(3) Uani 0.5 1 d D U P A 2
C1A C 0.8525(2) 0.7710(4) 0.7536(2) 0.0161(10) Uani 1 1 d . U . . .
C2A C 0.8152(2) 0.7129(4) 0.7174(2) 0.0192(11) Uani 1 1 d . U . . .
H2A H 0.7785 0.7186 0.7187 0.023 Uiso 1 1 calc R U . . .
C3A C 0.8308(2) 0.6477(5) 0.6802(2) 0.0216(11) Uani 1 1 d . U . . .
H3A H 0.8048 0.6098 0.6558 0.026 Uiso 1 1 calc R U . . .
C4A C 0.8843(3) 0.6372(4) 0.6782(3) 0.0210(12) Uani 1 1 d . U . . .
H4A H 0.8953 0.5908 0.6535 0.025 Uiso 1 1 calc R U . . .
C5A C 0.9219(2) 0.6960(5) 0.7132(3) 0.0218(11) Uani 1 1 d . U . . .
H5A H 0.9585 0.6905 0.7116 0.026 Uiso 1 1 calc R U . . .
C6A C 0.9059(2) 0.7617(5) 0.7500(2) 0.0186(11) Uani 1 1 d . U . . .
H6A H 0.9317 0.8013 0.7734 0.022 Uiso 1 1 calc R U . . .
C7A C 0.8328(2) 0.8396(5) 0.7920(2) 0.0145(9) Uani 1 1 d . U . . .
H7A H 0.7956 0.8591 0.7742 0.017 Uiso 1 1 calc R U . . .
C8A C 0.8608(2) 0.9206(4) 0.8172(2) 0.0156(10) Uani 1 1 d . U . . .
H8A H 0.8988 0.9302 0.8140 0.019 Uiso 1 1 calc R U . . .
C9A C 0.8370(2) 0.9835(4) 0.8527(2) 0.0177(11) Uani 1 1 d . U . . .
H9A H 0.7998 1.0013 0.8342 0.021 Uiso 1 1 calc R U . . .
C10A C 0.8665(3) 1.0657(4) 0.8826(2) 0.0181(11) Uani 1 1 d . U . . .
C11A C 0.9216(3) 1.0642(5) 0.9023(2) 0.0207(11) Uani 1 1 d . U . . .
H11A H 0.9415 1.0091 0.8955 0.025 Uiso 1 1 calc R U . . .
C12A C 0.9477(3) 1.1426(5) 0.9316(3) 0.0288(13) Uani 1 1 d . U . . .
H12A H 0.9852 1.1408 0.9445 0.035 Uiso 1 1 calc R U . . .
C13A C 0.9193(3) 1.2236(6) 0.9422(3) 0.0356(16) Uani 1 1 d . U . . .
H13A H 0.9373 1.2767 0.9627 0.043 Uiso 1 1 calc R U . . .
C14A C 0.8647(3) 1.2267(5) 0.9228(3) 0.0332(15) Uani 1 1 d . U . . .
H14A H 0.8452 1.2822 0.9299 0.040 Uiso 1 1 calc R U . . .
C15A C 0.8380(3) 1.1474(5) 0.8925(3) 0.0241(12) Uani 1 1 d . U . . .
H15A H 0.8006 1.1498 0.8790 0.029 Uiso 1 1 calc R U . . .
C16A C 0.7906(3) 0.6121(5) 0.8612(3) 0.0310(15) Uani 1 1 d . . . . .
H16A H 0.7923 0.5431 0.8703 0.046 Uiso 1 1 calc R U . . .
H16B H 0.7950 0.6215 0.8214 0.046 Uiso 1 1 calc R U . . .
H16C H 0.7559 0.6376 0.8655 0.046 Uiso 1 1 calc R U . . .
C17A C 0.9034(4) 0.6179(9) 0.9190(5) 0.020(2) Uani 0.5 1 d D U P A 1
C18A C 0.9003(6) 0.5174(11) 0.9418(8) 0.028(3) Uani 0.5 1 d D U P A 1
H18X H 0.9356 0.4873 0.9476 0.042 Uiso 0.5 1 calc R U P A 1
H18Y H 0.8750 0.4793 0.9142 0.042 Uiso 0.5 1 calc R U P A 1
H18Z H 0.8884 0.5201 0.9786 0.042 Uiso 0.5 1 calc R U P A 1
C19A C 0.9219(6) 0.6129(10) 0.8622(5) 0.032(3) Uani 0.5 1 d D U P A 1
H19X H 0.9529 0.5704 0.8661 0.048 Uiso 0.5 1 calc R U P A 1
H19Y H 0.9315 0.6776 0.8512 0.048 Uiso 0.5 1 calc R U P A 1
H19Z H 0.8931 0.5873 0.8325 0.048 Uiso 0.5 1 calc R U P A 1
C20A C 0.9431(5) 0.6796(10) 0.9623(6) 0.035(3) Uani 0.5 1 d D U P A 1
H20X H 0.9491 0.6490 1.0004 0.052 Uiso 0.5 1 calc R U P A 1
H20Y H 0.9283 0.7442 0.9648 0.052 Uiso 0.5 1 calc R U P A 1
H20Z H 0.9770 0.6844 0.9493 0.052 Uiso 0.5 1 calc R U P A 1
C17' C 0.9062(5) 0.5998(8) 0.8955(5) 0.019(2) Uani 0.5 1 d D U P A 2
C18' C 0.8937(6) 0.5580(9) 0.8358(5) 0.031(3) Uani 0.5 1 d D U P A 2
H18Q H 0.9253 0.5254 0.8276 0.046 Uiso 0.5 1 calc R U P A 2
H18R H 0.8831 0.6099 0.8078 0.046 Uiso 0.5 1 calc R U P A 2
H18S H 0.8644 0.5115 0.8332 0.046 Uiso 0.5 1 calc R U P A 2
C19' C 0.9530(5) 0.6679(8) 0.9002(5) 0.023(2) Uani 0.5 1 d D U P A 2
H19Q H 0.9855 0.6308 0.8997 0.034 Uiso 0.5 1 calc R U P A 2
H19R H 0.9571 0.7042 0.9363 0.034 Uiso 0.5 1 calc R U P A 2
H19S H 0.9466 0.7128 0.8676 0.034 Uiso 0.5 1 calc R U P A 2
C20' C 0.9201(6) 0.5177(12) 0.9405(8) 0.027(3) Uani 0.5 1 d D U P A 2
H20Q H 0.9508 0.4813 0.9328 0.041 Uiso 0.5 1 calc R U P A 2
H20R H 0.8895 0.4744 0.9379 0.041 Uiso 0.5 1 calc R U P A 2
H20S H 0.9289 0.5456 0.9792 0.041 Uiso 0.5 1 calc R U P A 2
C21A C 0.8720(3) 0.9742(5) 1.0146(3) 0.0282(14) Uani 1 1 d . . . . .
H21A H 0.8713 0.9762 1.0557 0.042 Uiso 1 1 calc R U . . .
H21B H 0.8575 1.0346 0.9964 0.042 Uiso 1 1 calc R U . . .
H21C H 0.9088 0.9662 1.0094 0.042 Uiso 1 1 calc R U . . .
C22A C 0.7660(6) 0.9174(10) 0.9872(7) 0.022(3) Uani 0.5 1 d D U P A 1
C23A C 0.7537(6) 1.0146(10) 0.9576(5) 0.028(3) Uani 0.5 1 d D U P A 1
H23X H 0.7173 1.0340 0.9595 0.041 Uiso 0.5 1 calc R U P A 1
H23Y H 0.7570 1.0092 0.9172 0.041 Uiso 0.5 1 calc R U P A 1
H23Z H 0.7788 1.0630 0.9769 0.041 Uiso 0.5 1 calc R U P A 1
C24A C 0.7630(12) 0.9218(14) 1.0502(7) 0.023(4) Uani 0.5 1 d D U P A 1
H24X H 0.7268 0.9060 1.0548 0.034 Uiso 0.5 1 calc R U P A 1
H24Y H 0.7723 0.9869 1.0650 0.034 Uiso 0.5 1 calc R U P A 1
H24Z H 0.7881 0.8752 1.0718 0.034 Uiso 0.5 1 calc R U P A 1
C25A C 0.7245(5) 0.8437(11) 0.9559(5) 0.023(2) Uani 0.5 1 d D U P A 1
H25X H 0.6895 0.8578 0.9648 0.035 Uiso 0.5 1 calc R U P A 1
H25Y H 0.7354 0.7783 0.9689 0.035 Uiso 0.5 1 calc R U P A 1
H25Z H 0.7225 0.8484 0.9143 0.035 Uiso 0.5 1 calc R U P A 1
C22' C 0.7599(6) 0.8915(10) 0.9849(7) 0.022(3) Uani 0.5 1 d D U P A 2
C23' C 0.7362(5) 0.9658(10) 0.9397(5) 0.027(2) Uani 0.5 1 d D U P A 2
H23Q H 0.6981 0.9730 0.9393 0.040 Uiso 0.5 1 calc R U P A 2
H23R H 0.7411 0.9442 0.9017 0.040 Uiso 0.5 1 calc R U P A 2
H23T H 0.7541 1.0279 0.9489 0.040 Uiso 0.5 1 calc R U P A 2
C24' C 0.7325(5) 0.7953(10) 0.9745(6) 0.027(3) Uani 0.5 1 d D U P A 2
H24Q H 0.6947 0.8028 0.9756 0.041 Uiso 0.5 1 calc R U P A 2
H24R H 0.7489 0.7498 1.0045 0.041 Uiso 0.5 1 calc R U P A 2
H24S H 0.7361 0.7706 0.9367 0.041 Uiso 0.5 1 calc R U P A 2
C25' C 0.7543(12) 0.9312(15) 1.0448(8) 0.025(4) Uani 0.5 1 d D U P A 2
H25Q H 0.7166 0.9423 1.0452 0.037 Uiso 0.5 1 calc R U P A 2
H25R H 0.7739 0.9921 1.0523 0.037 Uiso 0.5 1 calc R U P A 2
H25S H 0.7688 0.8843 1.0747 0.037 Uiso 0.5 1 calc R U P A 2
Pd1B Pd 0.53577(2) 0.65599(3) 0.74473(2) 0.01311(8) Uani 1 1 d . . . . .
P1B P 0.62176(6) 0.60727(11) 0.74915(6) 0.0143(3) Uani 1 1 d . . . . .
P2B P 0.56182(6) 0.81163(10) 0.76691(6) 0.0156(3) Uani 1 1 d . . . . .
O1B O 0.66576(15) 0.6866(3) 0.76988(18) 0.0183(8) Uani 1 1 d . . . . .
O2B O 0.61790(15) 0.8408(3) 0.75338(17) 0.0184(8) Uani 1 1 d . . . . .
B1B B 0.6684(3) 0.7907(5) 0.7603(3) 0.0195(13) Uani 1 1 d . . . . .
F1B F 0.68998(15) 0.8087(3) 0.71130(18) 0.0278(9) Uani 1 1 d . . . . .
F2B F 0.70378(14) 0.8280(3) 0.80801(17) 0.0286(8) Uani 1 1 d . . . . .
C1B C 0.5140(2) 0.4336(4) 0.7683(2) 0.0157(10) Uani 1 1 d . . . . .
C2B C 0.5204(2) 0.4388(5) 0.8288(3) 0.0201(11) Uani 1 1 d . . . . .
H2B H 0.5113 0.4962 0.8465 0.024 Uiso 1 1 calc R U . . .
C3B C 0.5399(3) 0.3599(5) 0.8623(3) 0.0260(14) Uani 1 1 d . . . . .
H3B H 0.5429 0.3633 0.9029 0.031 Uiso 1 1 calc R U . . .
C4B C 0.5550(3) 0.2762(5) 0.8380(3) 0.0271(14) Uani 1 1 d . . . . .
H4B H 0.5688 0.2230 0.8615 0.032 Uiso 1 1 calc R U . . .
C5B C 0.5496(3) 0.2714(5) 0.7788(3) 0.0242(13) Uani 1 1 d . . . . .
H5B H 0.5608 0.2151 0.7617 0.029 Uiso 1 1 calc R U . . .
C6B C 0.5282(2) 0.3471(5) 0.7444(3) 0.0211(12) Uani 1 1 d . . . . .
H6B H 0.5229 0.3408 0.7037 0.025 Uiso 1 1 calc R U . . .
C7B C 0.4937(2) 0.5162(4) 0.7312(2) 0.0184(11) Uani 1 1 d . . . . .
H7B H 0.4839 0.4981 0.6896 0.022 Uiso 1 1 calc R U . . .
C8B C 0.4592(2) 0.5860(4) 0.7468(3) 0.0177(11) Uani 1 1 d . . . . .
H8B H 0.4472 0.5797 0.7842 0.021 Uiso 1 1 calc R U . . .
C9B C 0.4464(2) 0.6693(4) 0.7136(2) 0.0181(11) Uani 1 1 d . . . . .
H9B H 0.4377 0.6500 0.6722 0.022 Uiso 1 1 calc R U . . .
C10B C 0.4097(2) 0.7450(4) 0.7228(3) 0.0185(11) Uani 1 1 d . . . . .
C11B C 0.3930(2) 0.8113(5) 0.6784(3) 0.0221(12) Uani 1 1 d . . . . .
H11B H 0.4055 0.8044 0.6435 0.027 Uiso 1 1 calc R U . . .
C12B C 0.3588(3) 0.8867(5) 0.6838(3) 0.0265(13) Uani 1 1 d . . . . .
H12B H 0.3481 0.9307 0.6530 0.032 Uiso 1 1 calc R U . . .
C13B C 0.3404(3) 0.8973(5) 0.7343(3) 0.0300(15) Uani 1 1 d . . . . .
H13B H 0.3170 0.9487 0.7386 0.036 Uiso 1 1 calc R U . . .
C14B C 0.3564(3) 0.8320(6) 0.7789(3) 0.0330(15) Uani 1 1 d . . . . .
H14B H 0.3442 0.8400 0.8139 0.040 Uiso 1 1 calc R U . . .
C15B C 0.3896(2) 0.7562(5) 0.7732(3) 0.0238(13) Uani 1 1 d . . . . .
H15B H 0.3990 0.7112 0.8037 0.029 Uiso 1 1 calc R U . . .
C16B C 0.6452(2) 0.5120(5) 0.7999(3) 0.0235(12) Uani 1 1 d . . . . .
H16D H 0.6823 0.4968 0.7986 0.035 Uiso 1 1 calc R U . . .
H16E H 0.6231 0.4545 0.7898 0.035 Uiso 1 1 calc R U . . .
H16F H 0.6429 0.5331 0.8388 0.035 Uiso 1 1 calc R U . . .
C17B C 0.6339(3) 0.5658(5) 0.6784(3) 0.0224(12) Uani 1 1 d . . . . .
C18B C 0.6074(5) 0.6377(6) 0.6339(3) 0.051(3) Uani 1 1 d . . . . .
H18A H 0.6102 0.6151 0.5954 0.076 Uiso 1 1 calc R U . . .
H18B H 0.6251 0.7004 0.6413 0.076 Uiso 1 1 calc R U . . .
H18C H 0.5698 0.6441 0.6362 0.076 Uiso 1 1 calc R U . . .
C19B C 0.6079(3) 0.4680(5) 0.6626(3) 0.0330(17) Uani 1 1 d . . . . .
H19A H 0.6153 0.4469 0.6255 0.050 Uiso 1 1 calc R U . . .
H19B H 0.5694 0.4735 0.6598 0.050 Uiso 1 1 calc R U . . .
H19C H 0.6224 0.4208 0.6923 0.050 Uiso 1 1 calc R U . . .
C20B C 0.6929(3) 0.5591(7) 0.6796(4) 0.045(2) Uani 1 1 d . . . . .
H20A H 0.6987 0.5370 0.6421 0.067 Uiso 1 1 calc R U . . .
H20B H 0.7090 0.5132 0.7095 0.067 Uiso 1 1 calc R U . . .
H20C H 0.7092 0.6227 0.6882 0.067 Uiso 1 1 calc R U . . .
C21B C 0.5198(2) 0.9051(5) 0.7300(3) 0.0250(13) Uani 1 1 d . . . . .
H21D H 0.5377 0.9675 0.7377 0.037 Uiso 1 1 calc R U . . .
H21E H 0.4861 0.9063 0.7437 0.037 Uiso 1 1 calc R U . . .
H21F H 0.5127 0.8924 0.6885 0.037 Uiso 1 1 calc R U . . .
C22B C 0.5664(2) 0.8355(6) 0.8447(3) 0.0246(12) Uani 1 1 d . . . . .
C23B C 0.5991(3) 0.7548(6) 0.8782(3) 0.0323(16) Uani 1 1 d . . . . .
H23A H 0.6039 0.7679 0.9196 0.048 Uiso 1 1 calc R U . . .
H23B H 0.6340 0.7514 0.8673 0.048 Uiso 1 1 calc R U . . .
H23C H 0.5805 0.6933 0.8695 0.048 Uiso 1 1 calc R U . . .
C24B C 0.5922(4) 0.9346(6) 0.8611(4) 0.046(2) Uani 1 1 d . . . . .
H24A H 0.5925 0.9477 0.9018 0.069 Uiso 1 1 calc R U . . .
H24B H 0.5717 0.9848 0.8373 0.069 Uiso 1 1 calc R U . . .
H24C H 0.6289 0.9343 0.8547 0.069 Uiso 1 1 calc R U . . .
C25B C 0.5099(3) 0.8301(7) 0.8579(3) 0.0363(16) Uani 1 1 d . . . . .
H25A H 0.5123 0.8316 0.8997 0.054 Uiso 1 1 calc R U . . .
H25B H 0.4928 0.7701 0.8423 0.054 Uiso 1 1 calc R U . . .
H25C H 0.4889 0.8852 0.8403 0.054 Uiso 1 1 calc R U . . .
Pd1C Pd 0.22713(2) 0.50501(3) 0.60492(2) 0.01394(8) Uani 1 1 d . . . . .
P1C P 0.22260(6) 0.44175(12) 0.51472(6) 0.0183(3) Uani 1 1 d . . . . .
P2C P 0.13694(6) 0.53507(11) 0.58656(6) 0.0151(3) Uani 1 1 d . . . . .
O1C O 0.17627(19) 0.4784(4) 0.46612(17) 0.0280(11) Uani 1 1 d . . . . .
O2C O 0.10794(16) 0.5016(4) 0.52409(16) 0.0210(8) Uani 1 1 d . . . . .
B1C B 0.1242(3) 0.5219(6) 0.4678(3) 0.0268(16) Uani 1 1 d . . . . .
F1C F 0.08650(17) 0.4807(4) 0.42635(17) 0.0406(12) Uani 1 1 d . . . . .
F2C F 0.1262(2) 0.6197(3) 0.45833(18) 0.0391(11) Uani 1 1 d . . . . .
C1C C 0.3580(2) 0.4712(5) 0.6161(2) 0.0214(12) Uani 1 1 d . . . . .
C2C C 0.3847(3) 0.3842(5) 0.6086(3) 0.0277(14) Uani 1 1 d . . . . .
H2C H 0.3731 0.3252 0.6223 0.033 Uiso 1 1 calc R U . . .
C3C C 0.4280(3) 0.3853(7) 0.5810(3) 0.042(2) Uani 1 1 d . . . . .
H3C H 0.4461 0.3268 0.5767 0.051 Uiso 1 1 calc R U . . .
C4C C 0.4444(3) 0.4684(8) 0.5603(3) 0.047(2) Uani 1 1 d . . . . .
H4C H 0.4737 0.4678 0.5412 0.057 Uiso 1 1 calc R U . . .
C5C C 0.4184(3) 0.5559(7) 0.5669(3) 0.0361(18) Uani 1 1 d . . . . .
H5C H 0.4301 0.6142 0.5525 0.043 Uiso 1 1 calc R U . . .
C6C C 0.3752(3) 0.5563(5) 0.5949(3) 0.0253(13) Uani 1 1 d . . . . .
H6C H 0.3575 0.6152 0.5995 0.030 Uiso 1 1 calc R U . . .
C7C C 0.3113(2) 0.4664(4) 0.6446(2) 0.0171(11) Uani 1 1 d . . . . .
H7C H 0.3121 0.4049 0.6667 0.021 Uiso 1 1 calc R U . . .
C8C C 0.2948(2) 0.5424(4) 0.6760(2) 0.0177(11) Uani 1 1 d . . . . .
H8C H 0.3123 0.6070 0.6766 0.021 Uiso 1 1 calc R U . . .
C9C C 0.2500(2) 0.5308(4) 0.7010(2) 0.0153(10) Uani 1 1 d . . . . .
H9C H 0.2524 0.4674 0.7215 0.018 Uiso 1 1 calc R U . . .
C10C C 0.2310(2) 0.6047(4) 0.7370(2) 0.0161(11) Uani 1 1 d . . . . .
C11C C 0.2423(3) 0.7027(5) 0.7344(3) 0.0232(12) Uani 1 1 d . . . . .
H11C H 0.2631 0.7248 0.7078 0.028 Uiso 1 1 calc R U . . .
C12C C 0.2237(3) 0.7688(5) 0.7699(3) 0.0278(14) Uani 1 1 d . . . . .
H12C H 0.2313 0.8356 0.7672 0.033 Uiso 1 1 calc R U . . .
C13C C 0.1937(3) 0.7364(5) 0.8098(3) 0.0255(14) Uani 1 1 d . . . . .
H13C H 0.1810 0.7809 0.8344 0.031 Uiso 1 1 calc R U . . .
C14C C 0.1829(2) 0.6396(6) 0.8129(2) 0.0258(14) Uani 1 1 d . . . . .
H14C H 0.1630 0.6175 0.8401 0.031 Uiso 1 1 calc R U . . .
C15C C 0.2007(2) 0.5740(5) 0.7768(2) 0.0188(11) Uani 1 1 d . . . . .
H15C H 0.1923 0.5076 0.7792 0.023 Uiso 1 1 calc R U . . .
C16C C 0.2799(3) 0.4693(5) 0.4826(3) 0.0268(14) Uani 1 1 d . . . . .
H16G H 0.2734 0.4456 0.4429 0.040 Uiso 1 1 calc R U . . .
H16H H 0.3116 0.4379 0.5049 0.040 Uiso 1 1 calc R U . . .
H16I H 0.2854 0.5392 0.4828 0.040 Uiso 1 1 calc R U . . .
C17C C 0.2163(3) 0.3086(5) 0.5125(3) 0.0284(15) Uani 1 1 d . . . . .
C18C C 0.1616(5) 0.2827(7) 0.5239(5) 0.065(3) Uani 1 1 d . . . . .
H18D H 0.1520 0.2176 0.5094 0.098 Uiso 1 1 calc R U . . .
H18E H 0.1352 0.3288 0.5041 0.098 Uiso 1 1 calc R U . . .
H18F H 0.1623 0.2850 0.5653 0.098 Uiso 1 1 calc R U . . .
C19C C 0.2185(3) 0.2713(6) 0.4518(3) 0.0340(17) Uani 1 1 d . . . . .
H19D H 0.2124 0.2015 0.4502 0.051 Uiso 1 1 calc R U . . .
H19E H 0.2536 0.2853 0.4432 0.051 Uiso 1 1 calc R U . . .
H19F H 0.1909 0.3034 0.4235 0.051 Uiso 1 1 calc R U . . .
C20C C 0.2607(5) 0.2637(6) 0.5560(4) 0.077(4) Uani 1 1 d . . . . .
H20D H 0.2575 0.1933 0.5540 0.115 Uiso 1 1 calc R U . . .
H20E H 0.2582 0.2854 0.5948 0.115 Uiso 1 1 calc R U . . .
H20F H 0.2951 0.2831 0.5476 0.115 Uiso 1 1 calc R U . . .
C21C C 0.1045(3) 0.4598(5) 0.6311(3) 0.0276(14) Uani 1 1 d . . . . .
H21G H 0.0659 0.4702 0.6211 0.041 Uiso 1 1 calc R U . . .
H21H H 0.1175 0.4762 0.6716 0.041 Uiso 1 1 calc R U . . .
H21I H 0.1124 0.3920 0.6247 0.041 Uiso 1 1 calc R U . . .
C22C C 0.1106(2) 0.6575(5) 0.5948(3) 0.0250(12) Uani 1 1 d . . . . .
C23C C 0.1488(3) 0.7326(5) 0.5795(3) 0.0327(16) Uani 1 1 d . . . . .
H23D H 0.1343 0.7972 0.5830 0.049 Uiso 1 1 calc R U . . .
H23E H 0.1534 0.7223 0.5399 0.049 Uiso 1 1 calc R U . . .
H23F H 0.1833 0.7266 0.6058 0.049 Uiso 1 1 calc R U . . .
C24C C 0.1042(3) 0.6735(5) 0.6583(3) 0.0292(15) Uani 1 1 d . . . . .
H24D H 0.0988 0.7423 0.6648 0.044 Uiso 1 1 calc R U . . .
H24E H 0.1365 0.6514 0.6846 0.044 Uiso 1 1 calc R U . . .
H24F H 0.0735 0.6370 0.6655 0.044 Uiso 1 1 calc R U . . .
C25C C 0.0555(3) 0.6706(6) 0.5565(3) 0.0327(16) Uani 1 1 d . . . . .
H25D H 0.0405 0.7325 0.5652 0.049 Uiso 1 1 calc R U . . .
H25E H 0.0321 0.6182 0.5638 0.049 Uiso 1 1 calc R U . . .
H25F H 0.0587 0.6693 0.5160 0.049 Uiso 1 1 calc R U . . .
C1S C 0.5000 0.8627(13) 0.5000 0.034(4) Uani 0.6 2 d DS TU P B 1
H1S1 H 0.4681 0.9045 0.4945 0.041 Uiso 0.3 1 calc R U P B 1
H1S2 H 0.5319 0.9045 0.5055 0.041 Uiso 0.3 1 calc R U P B 1
Cl1S Cl 0.5022(3) 0.7882(5) 0.5616(2) 0.0425(17) Uani 0.6 1 d D U P B 1
C1S' C 0.498(3) 0.8562(19) 0.5144(11) 0.036(6) Uani 0.2 1 d D U P C -2
H1S3 H 0.4705 0.9075 0.5078 0.043 Uiso 0.2 1 calc R U P C -2
H1S4 H 0.5330 0.8860 0.5141 0.043 Uiso 0.2 1 calc R U P C -2
Cl1' Cl 0.4833(8) 0.7674(14) 0.4591(8) 0.061(5) Uani 0.2 1 d D U P C -2
Cl2' Cl 0.4988(10) 0.7993(17) 0.5823(8) 0.041(4) Uani 0.2 1 d D U P C -2

loop_
_atom_site_aniso_label
_atom_site_aniso_U_11
_atom_site_aniso_U_22
_atom_site_aniso_U_33
_atom_site_aniso_U_23
_atom_site_aniso_U_13
_atom_site_aniso_U_12
Pd1A 0.01406(18) 0.01294(19) 0.01140(17) -0.00040(15) 0.00431(13) -0.00159(15)
P1A 0.0260(8) 0.0154(8) 0.0125(6) 0.0015(5) 0.0022(6) -0.0083(5)
P2A 0.0165(7) 0.0166(7) 0.0117(6) -0.0011(5) 0.0030(5) 0.0026(5)
O1A 0.023(4) 0.010(3) 0.014(3) 0.002(3) 0.005(3) -0.004(3)
O2A 0.028(5) 0.021(5) 0.013(5) -0.001(4) 0.004(5) -0.001(4)
B1A 0.023(4) 0.021(4) 0.015(4) 0.002(4) 0.007(3) -0.002(4)
F1A 0.041(5) 0.017(5) 0.015(5) 0.004(4) -0.002(5) 0.003(4)
F2A 0.036(4) 0.030(4) 0.028(4) 0.004(3) 0.020(3) -0.006(3)
O1' 0.013(2) 0.007(2) 0.011(2) 0.0050(18) 0.0014(19) -0.002(2)
O2' 0.029(5) 0.017(4) 0.013(5) 0.002(4) 0.002(5) 0.008(4)
B1' 0.017(4) 0.014(4) 0.013(4) 0.002(3) 0.005(3) 0.002(4)
F1' 0.014(3) 0.033(4) 0.026(4) -0.011(3) 0.002(3) -0.001(3)
F2' 0.039(5) 0.016(4) 0.011(5) 0.007(4) 0.005(4) -0.006(4)
C1A 0.020(2) 0.017(3) 0.010(2) 0.0022(18) 0.0014(19) 0.001(2)
C2A 0.019(3) 0.020(3) 0.018(2) 0.003(2) 0.004(2) -0.002(2)
C3A 0.028(3) 0.018(3) 0.018(2) -0.001(2) 0.003(2) -0.006(2)
C4A 0.029(3) 0.016(3) 0.019(2) -0.003(2) 0.009(2) -0.002(2)
C5A 0.021(3) 0.023(3) 0.024(3) -0.004(2) 0.010(2) -0.004(2)
C6A 0.018(2) 0.023(3) 0.016(2) -0.001(2) 0.005(2) -0.006(2)
C7A 0.015(2) 0.017(2) 0.011(2) 0.004(2) 0.0013(17) 0.001(2)
C8A 0.021(3) 0.013(2) 0.014(2) 0.0047(18) 0.006(2) 0.004(2)
C9A 0.022(3) 0.014(3) 0.016(2) 0.0036(19) 0.003(2) 0.003(2)
C10A 0.028(3) 0.012(2) 0.015(2) 0.0044(19) 0.005(2) 0.000(2)
C11A 0.029(3) 0.018(3) 0.016(2) 0.004(2) 0.007(2) 0.000(2)
C12A 0.037(3) 0.030(3) 0.020(3) -0.002(2) 0.008(2) -0.010(3)
C13A 0.055(4) 0.029(3) 0.026(3) -0.008(3) 0.013(3) -0.014(3)
C14A 0.054(4) 0.017(3) 0.029(3) -0.002(2) 0.010(3) 0.004(3)
C15A 0.037(3) 0.010(3) 0.027(3) 0.003(2) 0.010(2) -0.002(2)
C16A 0.028(3) 0.024(3) 0.035(4) -0.001(3) -0.008(3) -0.012(3)
C17A 0.017(5) 0.018(5) 0.026(5) 0.005(5) 0.005(4) 0.007(4)
C18A 0.026(8) 0.018(6) 0.037(7) 0.005(5) 0.002(7) 0.016(6)
C19A 0.030(6) 0.032(7) 0.037(6) 0.004(5) 0.016(5) 0.017(5)
C20A 0.018(6) 0.042(7) 0.038(6) 0.009(5) -0.008(5) -0.001(5)
C17' 0.029(5) 0.016(5) 0.016(5) 0.001(4) 0.012(4) 0.006(4)
C18' 0.054(8) 0.019(6) 0.020(5) -0.007(4) 0.011(5) 0.013(5)
C19' 0.021(5) 0.025(6) 0.021(5) 0.002(4) 0.001(4) 0.007(4)
C20' 0.033(8) 0.019(6) 0.028(6) 0.005(5) 0.001(7) 0.017(6)
C21A 0.048(4) 0.018(3) 0.016(3) 0.000(2) 0.001(3) -0.001(3)
C22A 0.019(5) 0.030(6) 0.018(5) -0.008(5) 0.010(4) 0.000(5)
C23A 0.029(6) 0.026(6) 0.029(6) -0.001(5) 0.008(5) 0.020(5)
C24A 0.022(11) 0.028(8) 0.019(6) -0.004(5) 0.006(6) 0.005(7)
C25A 0.013(5) 0.040(7) 0.017(5) -0.007(5) 0.003(4) -0.004(5)
C22' 0.019(5) 0.029(5) 0.021(4) -0.001(4) 0.010(4) 0.002(4)
C23' 0.021(5) 0.034(6) 0.027(5) -0.003(5) 0.010(4) 0.009(5)
C24' 0.016(5) 0.033(6) 0.036(6) 0.002(5) 0.015(5) 0.000(5)
C25' 0.014(8) 0.036(8) 0.025(6) -0.004(6) 0.008(5) 0.010(6)
Pd1B 0.01011(17) 0.0142(2) 0.01514(17) 0.00076(16) 0.00288(13) -0.00172(16)
P1B 0.0125(6) 0.0131(7) 0.0181(6) -0.0003(5) 0.0047(5) -0.0012(5)
P2B 0.0113(6) 0.0146(7) 0.0218(7) -0.0018(5) 0.0055(5) -0.0006(5)
O1B 0.0093(17) 0.018(2) 0.026(2) -0.0004(16) 0.0009(15) -0.0002(15)
O2B 0.0128(17) 0.0149(19) 0.029(2) -0.0023(18) 0.0074(15) 0.0000(16)
B1B 0.016(3) 0.017(3) 0.026(3) -0.008(3) 0.006(2) -0.001(2)
F1B 0.0254(19) 0.022(2) 0.043(2) 0.0042(16) 0.0224(17) 0.0012(15)
F2B 0.0166(17) 0.023(2) 0.043(2) -0.0122(18) -0.0023(15) -0.0041(15)
C1B 0.009(2) 0.015(3) 0.023(3) 0.001(2) 0.002(2) -0.0031(19)
C2B 0.015(3) 0.025(3) 0.021(3) -0.004(2) 0.005(2) -0.006(2)
C3B 0.019(3) 0.040(4) 0.018(3) 0.000(3) 0.003(2) -0.010(3)
C4B 0.018(3) 0.030(4) 0.033(3) 0.009(3) 0.003(3) -0.002(2)
C5B 0.022(3) 0.021(3) 0.029(3) 0.000(2) 0.005(2) 0.003(2)
C6B 0.020(3) 0.023(3) 0.022(3) 0.004(2) 0.006(2) -0.004(2)
C7B 0.014(2) 0.020(3) 0.020(2) 0.000(2) 0.0008(19) -0.003(2)
C8B 0.013(2) 0.018(3) 0.022(3) 0.001(2) 0.001(2) 0.000(2)
C9B 0.013(2) 0.021(3) 0.019(3) 0.001(2) 0.000(2) -0.004(2)
C10B 0.008(2) 0.022(3) 0.024(3) 0.000(2) 0.001(2) 0.000(2)
C11B 0.020(3) 0.025(3) 0.020(3) 0.000(2) 0.002(2) 0.002(2)
C12B 0.019(3) 0.025(3) 0.034(3) 0.008(3) 0.001(3) 0.002(2)
C13B 0.025(3) 0.027(4) 0.039(4) 0.011(3) 0.008(3) 0.007(3)
C14B 0.028(3) 0.035(4) 0.040(4) 0.015(3) 0.018(3) 0.012(3)
C15B 0.020(3) 0.026(3) 0.027(3) 0.009(3) 0.008(2) 0.003(2)
C16B 0.013(2) 0.023(3) 0.032(3) 0.010(3) -0.001(2) -0.001(2)
C17B 0.027(3) 0.017(3) 0.028(3) -0.004(2) 0.015(3) -0.005(2)
C18B 0.105(8) 0.029(4) 0.023(3) 0.004(3) 0.025(4) 0.008(5)
C19B 0.040(4) 0.027(4) 0.038(4) -0.014(3) 0.022(3) -0.010(3)
C20B 0.031(4) 0.057(5) 0.054(5) -0.027(4) 0.026(4) -0.010(4)
C21B 0.014(3) 0.021(3) 0.041(4) 0.004(3) 0.007(2) 0.003(2)
C22B 0.021(3) 0.032(3) 0.023(3) -0.013(3) 0.010(2) -0.007(3)
C23B 0.028(3) 0.047(5) 0.020(3) -0.004(3) 0.001(3) -0.002(3)
C24B 0.054(5) 0.040(5) 0.048(5) -0.027(4) 0.020(4) -0.016(4)
C25B 0.027(3) 0.053(5) 0.032(3) -0.005(4) 0.014(3) 0.001(4)
Pd1C 0.01638(19) 0.01430(19) 0.01120(16) 0.00074(15) 0.00286(14) 0.00056(16)
P1C 0.0211(7) 0.0213(8) 0.0131(6) 0.0005(5) 0.0047(6) 0.0015(6)
P2C 0.0159(7) 0.0175(7) 0.0117(6) 0.0010(5) 0.0027(5) -0.0018(5)
O1C 0.029(2) 0.044(3) 0.0106(18) -0.0029(18) 0.0028(17) 0.007(2)
O2C 0.020(2) 0.024(2) 0.0174(18) -0.0037(18) 0.0017(15) 0.0000(18)
B1C 0.033(4) 0.033(4) 0.013(3) 0.001(3) 0.002(3) 0.002(3)
F1C 0.029(2) 0.069(4) 0.0208(18) -0.003(2) -0.0036(16) -0.010(2)
F2C 0.067(3) 0.026(2) 0.028(2) 0.0043(17) 0.019(2) 0.002(2)
C1C 0.016(3) 0.030(3) 0.017(3) -0.003(2) 0.000(2) 0.004(2)
C2C 0.032(4) 0.028(4) 0.024(3) 0.000(3) 0.008(3) 0.010(3)
C3C 0.035(4) 0.060(6) 0.034(4) -0.011(4) 0.012(3) 0.016(4)
C4C 0.027(4) 0.084(7) 0.033(4) -0.017(4) 0.013(3) -0.001(4)
C5C 0.023(3) 0.060(5) 0.025(3) -0.003(3) 0.005(3) -0.015(3)
C6C 0.020(3) 0.032(4) 0.022(3) -0.002(3) 0.001(2) -0.004(3)
C7C 0.016(3) 0.022(3) 0.014(2) 0.001(2) 0.003(2) 0.006(2)
C8C 0.017(3) 0.021(3) 0.014(2) -0.001(2) 0.000(2) 0.001(2)
C9C 0.017(3) 0.013(3) 0.015(2) 0.0016(19) 0.000(2) -0.0012(19)
C10C 0.014(2) 0.024(3) 0.010(2) -0.002(2) 0.0023(19) 0.002(2)
C11C 0.022(3) 0.026(3) 0.022(3) 0.000(2) 0.007(2) 0.002(2)
C12C 0.023(3) 0.023(3) 0.036(4) -0.007(3) 0.004(3) 0.006(3)
C13C 0.021(3) 0.030(4) 0.024(3) -0.010(3) -0.001(2) 0.005(2)
C14C 0.020(3) 0.045(4) 0.013(2) -0.001(3) 0.004(2) 0.004(3)
C15C 0.018(3) 0.022(3) 0.017(2) 0.002(2) 0.003(2) -0.001(2)
C16C 0.029(3) 0.034(4) 0.020(3) -0.006(3) 0.010(3) 0.004(3)
C17C 0.048(4) 0.018(3) 0.020(3) -0.005(2) 0.008(3) 0.001(3)
C18C 0.085(8) 0.030(5) 0.102(8) -0.019(5) 0.069(7) -0.010(5)
C19C 0.035(4) 0.039(4) 0.027(3) -0.015(3) 0.003(3) 0.000(3)
C20C 0.136(11) 0.018(4) 0.046(5) -0.003(4) -0.053(6) 0.011(5)
C21C 0.023(3) 0.033(4) 0.029(3) 0.014(3) 0.009(3) 0.007(3)
C22C 0.019(3) 0.030(3) 0.024(3) 0.000(3) 0.000(2) 0.007(3)
C23C 0.045(4) 0.017(3) 0.041(4) -0.001(3) 0.020(3) -0.003(3)
C24C 0.033(4) 0.030(4) 0.025(3) -0.003(3) 0.005(3) 0.004(3)
C25C 0.024(3) 0.043(5) 0.030(3) -0.003(3) 0.002(3) 0.012(3)
C1S 0.037(8) 0.020(7) 0.038(9) 0.000 -0.009(12) 0.000
Cl1S 0.042(3) 0.030(3) 0.051(5) 0.009(3) -0.003(3) -0.005(2)
C1S' 0.036(10) 0.021(9) 0.044(11) -0.004(8) -0.010(12) 0.008(9)
Cl1' 0.061(10) 0.049(9) 0.058(10) -0.023(7) -0.023(7) 0.012(7)
Cl2' 0.038(6) 0.023(6) 0.062(11) 0.003(8) 0.012(9) -0.004(4)

loop_
_atom_type_symbol
_atom_type_description
_atom_type_scat_dispersion_real
_atom_type_scat_dispersion_imag
_atom_type_scat_source
C C 0.0033 0.0016 'International Tables Vol C Tables 4.2.6.8 and 6.1.1.4'
H H 0.0000 0.0000 'International Tables Vol C Tables 4.2.6.8 and 6.1.1.4'
B B 0.0013 0.0007 'International Tables Vol C Tables 4.2.6.8 and 6.1.1.4'
O O 0.0106 0.0060 'International Tables Vol C Tables 4.2.6.8 and 6.1.1.4'
F F 0.0171 0.0103 'International Tables Vol C Tables 4.2.6.8 and 6.1.1.4'
P P 0.1023 0.0942 'International Tables Vol C Tables 4.2.6.8 and 6.1.1.4'
Pd Pd -0.9988 1.0072 'International Tables Vol C Tables 4.2.6.8 and 6.1.1.4'
Cl Cl 0.1484 0.1585 'International Tables Vol C Tables 4.2.6.8 and 6.1.1.4'

loop_
_geom_angle_atom_site_label_1
_geom_angle_atom_site_label_2
_geom_angle_atom_site_label_3
_geom_angle
_geom_angle_site_symmetry_1
C9A Pd1A C8A 37.6(2) .
C9A Pd1A C7A 65.9(2) .
C8A Pd1A C7A 36.2(2) .
C9A Pd1A P2A 99.40(15) .
C8A Pd1A P2A 134.49(15) .
C7A Pd1A P2A 161.73(15) .
C9A Pd1A P1A 168.28(15) .
C8A Pd1A P1A 132.48(15) .
C7A Pd1A P1A 102.45(16) .
P2A Pd1A P1A 91.76(5) .
O1A P1A C17A 109.1(5) .
O1' P1A C16A 109.0(4) .
O1A P1A C16A 93.6(4) .
C17A P1A C16A 113.7(5) .
O1' P1A C17' 99.5(5) .
C16A P1A C17' 99.8(4) .
O1' P1A Pd1A 118.2(3) .
O1A P1A Pd1A 109.6(3) .
C17A P1A Pd1A 116.8(4) .
C16A P1A Pd1A 111.5(2) .
C17' P1A Pd1A 116.8(3) .
O2A P2A C21A 101.8(5) .
O2' P2A C21A 101.0(5) .
O2A P2A C22A 107.7(7) .
C21A P2A C22A 99.6(5) .
O2' P2A C22' 101.1(7) .
C21A P2A C22' 111.0(6) .
O2A P2A Pd1A 115.7(5) .
O2' P2A Pd1A 116.3(4) .
C21A P2A Pd1A 115.3(2) .
C22A P2A Pd1A 114.8(5) .
C22' P2A Pd1A 111.0(5) .
B1A O1A P1A 132.2(7) .
B1A O2A P2A 128.4(11) .
F1A B1A F2A 108.7(10) .
F1A B1A O2A 107.4(10) .
F2A B1A O2A 109.3(9) .
F1A B1A O1A 110.1(9) .
F2A B1A O1A 108.8(8) .
O2A B1A O1A 112.4(8) .
B1' O1' P1A 124.2(6) .
B1' O2' P2A 130.2(10) .
F1' B1' F2' 108.7(10) .
F1' B1' O2' 107.4(9) .
F2' B1' O2' 109.5(9) .
F1' B1' O1' 110.7(8) .
F2' B1' O1' 107.6(9) .
O2' B1' O1' 112.9(8) .
C6A C1A C2A 117.9(5) .
C6A C1A C7A 123.9(5) .
C2A C1A C7A 118.2(5) .
C3A C2A C1A 121.2(6) .
C2A C3A C4A 120.3(6) .
C3A C4A C5A 119.1(5) .
C6A C5A C4A 120.2(6) .
C5A C6A C1A 121.2(6) .
C8A C7A C1A 124.8(5) .
C8A C7A Pd1A 69.0(3) .
C1A C7A Pd1A 129.7(4) .
C7A C8A C9A 119.8(5) .
C7A C8A Pd1A 74.8(3) .
C9A C8A Pd1A 71.1(3) .
C8A C9A C10A 121.2(5) .
C8A C9A Pd1A 71.2(3) .
C10A C9A Pd1A 122.6(4) .
C15A C10A C11A 118.9(6) .
C15A C10A C9A 118.4(6) .
C11A C10A C9A 122.6(5) .
C12A C11A C10A 120.7(6) .
C11A C12A C13A 120.6(7) .
C14A C13A C12A 119.7(7) .
C13A C14A C15A 120.1(7) .
C10A C15A C14A 120.1(7) .
C18A C17A C19A 109.0(10) .
C18A C17A C20A 110.2(11) .
C19A C17A C20A 109.6(9) .
C18A C17A P1A 111.2(9) .
C19A C17A P1A 109.7(8) .
C20A C17A P1A 107.0(9) .
C18' C17' C19' 109.2(10) .
C18' C17' C20' 109.9(10) .
C19' C17' C20' 109.6(10) .
C18' C17' P1A 108.9(8) .
C19' C17' P1A 108.6(7) .
C20' C17' P1A 110.4(9) .
C24A C22A C23A 112.0(12) .
C24A C22A C25A 109.7(9) .
C23A C22A C25A 107.6(11) .
C24A C22A P2A 108.3(13) .
C23A C22A P2A 111.5(9) .
C25A C22A P2A 107.7(9) .
C24' C22' C23' 112.1(12) .
C24' C22' C25' 109.8(9) .
C23' C22' C25' 107.8(11) .
C24' C22' P2A 108.0(9) .
C23' C22' P2A 108.4(10) .
C25' C22' P2A 110.7(13) .
C8B Pd1B C7B 37.3(2) .
C8B Pd1B C9B 36.5(2) .
C7B Pd1B C9B 66.0(2) .
C8B Pd1B P1B 136.41(16) .
C7B Pd1B P1B 100.66(15) .
C9B Pd1B P1B 159.98(16) .
C8B Pd1B P2B 129.23(16) .
C7B Pd1B P2B 166.36(15) .
C9B Pd1B P2B 103.15(16) .
P1B Pd1B P2B 91.93(5) .
O1B P1B C16B 100.3(3) .
O1B P1B C17B 105.0(3) .
C16B P1B C17B 106.3(3) .
O1B P1B Pd1B 115.43(16) .
C16B P1B Pd1B 115.9(2) .
C17B P1B Pd1B 112.5(2) .
O2B P2B C21B 101.3(3) .
O2B P2B C22B 105.9(2) .
C21B P2B C22B 105.6(3) .
O2B P2B Pd1B 115.41(17) .
C21B P2B Pd1B 116.7(2) .
C22B P2B Pd1B 110.8(2) .
B1B O1B P1B 133.5(4) .
B1B O2B P2B 132.7(4) .
F2B B1B F1B 107.7(5) .
F2B B1B O2B 109.6(5) .
F1B B1B O2B 108.0(5) .
F2B B1B O1B 106.4(5) .
F1B B1B O1B 109.9(5) .
O2B B1B O1B 115.0(5) .
C6B C1B C2B 117.7(5) .
C6B C1B C7B 120.8(5) .
C2B C1B C7B 121.5(5) .
C3B C2B C1B 119.9(6) .
C4B C3B C2B 121.4(6) .
C5B C4B C3B 118.8(6) .
C6B C5B C4B 120.8(6) .
C5B C6B C1B 121.2(6) .
C8B C7B C1B 122.9(5) .
C8B C7B Pd1B 70.8(3) .
C1B C7B Pd1B 119.3(4) .
C9B C8B C7B 120.7(5) .
C9B C8B Pd1B 74.6(3) .
C7B C8B Pd1B 71.9(3) .
C8B C9B C10B 126.8(5) .
C8B C9B Pd1B 68.9(3) .
C10B C9B Pd1B 130.6(4) .
C15B C10B C11B 117.4(5) .
C15B C10B C9B 124.4(6) .
C11B C10B C9B 118.2(5) .
C12B C11B C10B 122.1(6) .
C13B C12B C11B 119.4(6) .
C12B C13B C14B 119.4(6) .
C15B C14B C13B 121.2(6) .
C14B C15B C10B 120.4(6) .
C20B C17B C18B 111.4(7) .
C20B C17B C19B 109.7(6) .
C18B C17B C19B 107.6(6) .
C20B C17B P1B 110.3(5) .
C18B C17B P1B 107.0(5) .
C19B C17B P1B 110.7(4) .
C23B C22B C25B 107.4(6) .
C23B C22B C24B 110.9(6) .
C25B C22B C24B 111.4(6) .
C23B C22B P2B 107.9(5) .
C25B C22B P2B 108.5(4) .
C24B C22B P2B 110.5(5) .
C8C Pd1C C7C 36.6(2) .
C8C Pd1C C9C 36.4(2) .
C7C Pd1C C9C 65.1(2) .
C8C Pd1C P1C 133.08(15) .
C7C Pd1C P1C 99.63(14) .
C9C Pd1C P1C 162.45(15) .
C8C Pd1C P2C 134.66(15) .
C7C Pd1C P2C 165.71(14) .
C9C Pd1C P2C 102.22(15) .
P1C Pd1C P2C 91.66(6) .
O1C P1C C16C 100.4(3) .
O1C P1C C17C 104.7(3) .
C16C P1C C17C 105.7(3) .
O1C P1C Pd1C 116.95(18) .
C16C P1C Pd1C 114.4(2) .
C17C P1C Pd1C 113.3(2) .
O2C P2C C21C 101.1(3) .
O2C P2C C22C 104.6(3) .
C21C P2C C22C 104.5(3) .
O2C P2C Pd1C 112.96(17) .
C21C P2C Pd1C 110.2(2) .
C22C P2C Pd1C 121.3(2) .
B1C O1C P1C 132.3(4) .
B1C O2C P2C 127.8(4) .
F1C B1C F2C 109.9(6) .
F1C B1C O1C 109.0(6) .
F2C B1C O1C 109.6(6) .
F1C B1C O2C 106.4(6) .
F2C B1C O2C 110.8(6) .
O1C B1C O2C 111.0(5) .
C6C C1C C2C 118.9(6) .
C6C C1C C7C 122.9(6) .
C2C C1C C7C 118.1(6) .
C3C C2C C1C 120.0(7) .
C4C C3C C2C 120.8(8) .
C3C C4C C5C 120.5(7) .
C6C C5C C4C 119.5(7) .
C1C C6C C5C 120.4(7) .
C8C C7C C1C 124.2(6) .
C8C C7C Pd1C 71.1(3) .
C1C C7C Pd1C 126.4(4) .
C9C C8C C7C 119.7(6) .
C9C C8C Pd1C 73.3(3) .
C7C C8C Pd1C 72.3(3) .
C8C C9C C10C 123.7(5) .
C8C C9C Pd1C 70.3(3) .
C10C C9C Pd1C 129.9(4) .
C11C C10C C15C 118.3(5) .
C11C C10C C9C 123.9(5) .
C15C C10C C9C 117.8(6) .
C12C C11C C10C 121.2(6) .
C11C C12C C13C 119.6(6) .
C14C C13C C12C 119.4(6) .
C13C C14C C15C 120.9(6) .
C14C C15C C10C 120.6(6) .
C20C C17C C18C 112.2(9) .
C20C C17C C19C 109.7(7) .
C18C C17C C19C 106.9(7) .
C20C C17C P1C 110.0(5) .
C18C C17C P1C 108.0(5) .
C19C C17C P1C 110.0(5) .
C23C C22C C25C 109.8(6) .
C23C C22C C24C 109.0(6) .
C25C C22C C24C 107.2(5) .
C23C C22C P2C 109.7(4) .
C25C C22C P2C 111.0(5) .
C24C C22C P2C 110.0(5) .
Cl1S C1S Cl1S 109.0(10) 2_656
Cl1' C1S' Cl2' 108.6(15) .

loop_
_geom_bond_atom_site_label_1
_geom_bond_atom_site_label_2
_geom_bond_distance
_geom_bond_site_symmetry_2
Pd1A C9A 2.213(5) .
Pd1A C8A 2.214(5) .
Pd1A C7A 2.288(5) .
Pd1A P2A 2.2889(14) .
Pd1A P1A 2.2944(15) .
P1A O1' 1.565(6) .
P1A O1A 1.615(6) .
P1A C17A 1.716(11) .
P1A C16A 1.801(7) .
P1A C17' 2.010(11) .
P2A O2A 1.523(16) .
P2A O2' 1.622(15) .
P2A C21A 1.809(7) .
P2A C22A 1.828(14) .
P2A C22' 1.882(15) .
O1A B1A 1.480(11) .
O2A B1A 1.472(12) .
B1A F1A 1.388(13) .
B1A F2A 1.397(11) .
O1' B1' 1.477(11) .
O2' B1' 1.470(12) .
B1' F1' 1.388(12) .
B1' F2' 1.396(12) .
C1A C6A 1.392(8) .
C1A C2A 1.405(8) .
C1A C7A 1.474(8) .
C2A C3A 1.376(8) .
C3A C4A 1.388(9) .
C4A C5A 1.402(9) .
C5A C6A 1.379(8) .
C7A C8A 1.402(8) .
C8A C9A 1.428(8) .
C9A C10A 1.470(8) .
C10A C15A 1.394(9) .
C10A C11A 1.397(9) .
C11A C12A 1.388(9) .
C12A C13A 1.388(11) .
C13A C14A 1.383(12) .
C14A C15A 1.415(10) .
C17A C18A 1.504(15) .
C17A C19A 1.513(13) .
C17A C20A 1.552(15) .
C17' C18' 1.502(14) .
C17' C19' 1.513(13) .
C17' C20' 1.553(15) .
C22A C24A 1.511(17) .
C22A C23A 1.525(13) .
C22A C25A 1.553(18) .
C22' C24' 1.506(17) .
C22' C23' 1.524(13) .
C22' C25' 1.556(19) .
Pd1B C8B 2.196(6) .
Pd1B C7B 2.210(6) .
Pd1B C9B 2.269(6) .
Pd1B P1B 2.2862(15) .
Pd1B P2B 2.2898(15) .
P1B O1B 1.582(4) .
P1B C16B 1.808(6) .
P1B C17B 1.857(6) .
P2B O2B 1.585(4) .
P2B C21B 1.797(7) .
P2B C22B 1.853(6) .
O1B B1B 1.465(8) .
O2B B1B 1.449(8) .
B1B F2B 1.401(8) .
B1B F1B 1.404(7) .
C1B C6B 1.405(9) .
C1B C2B 1.413(8) .
C1B C7B 1.475(8) .
C2B C3B 1.387(9) .
C3B C4B 1.386(10) .
C4B C5B 1.383(9) .
C5B C6B 1.375(9) .
C7B C8B 1.408(8) .
C8B C9B 1.398(8) .
C9B C10B 1.455(8) .
C10B C15B 1.398(8) .
C10B C11B 1.399(8) .
C11B C12B 1.386(9) .
C12B C13B 1.376(10) .
C13B C14B 1.390(9) .
C14B C15B 1.376(9) .
C17B C20B 1.506(10) .
C17B C18B 1.511(11) .
C17B C19B 1.525(9) .
C22B C23B 1.525(11) .
C22B C25B 1.540(9) .
C22B C24B 1.541(10) .
Pd1C C8C 2.226(6) .
Pd1C C7C 2.241(6) .
Pd1C C9C 2.265(5) .
Pd1C P1C 2.2923(15) .
Pd1C P2C 2.3027(16) .
P1C O1C 1.566(5) .
P1C C16C 1.821(6) .
P1C C17C 1.854(7) .
P2C O2C 1.589(4) .
P2C C21C 1.800(6) .
P2C C22C 1.852(7) .
O1C B1C 1.472(9) .
O2C B1C 1.500(8) .
B1C F1C 1.359(9) .
B1C F2C 1.378(9) .
C1C C6C 1.388(9) .
C1C C2C 1.415(9) .
C1C C7C 1.486(8) .
C2C C3C 1.393(10) .
C3C C4C 1.353(14) .
C4C C5C 1.408(13) .
C5C C6C 1.399(9) .
C7C C8C 1.403(8) .
C8C C9C 1.402(8) .
C9C C10C 1.475(8) .
C10C C11C 1.394(9) .
C10C C15C 1.403(8) .
C11C C12C 1.390(9) .
C12C C13C 1.405(10) .
C13C C14C 1.376(10) .
C14C C15C 1.386(9) .
C17C C20C 1.511(11) .
C17C C18C 1.521(12) .
C17C C19C 1.541(9) .
C22C C23C 1.521(10) .
C22C C25C 1.529(9) .
C22C C24C 1.562(9) .
C1S Cl1S 1.779(10) 2_656
C1S Cl1S 1.779(10) .
C1S' Cl1' 1.783(14) .
C1S' Cl2' 1.790(14) .

loop_
_geom_torsion_atom_site_label_1
_geom_torsion_atom_site_label_2
_geom_torsion_atom_site_label_3
_geom_torsion_atom_site_label_4
_geom_torsion
C17A P1A O1A B1A 74.2(11)
C16A P1A O1A B1A -169.1(10)
Pd1A P1A O1A B1A -54.8(10)
C21A P2A O2A B1A -179.8(11)
C22A P2A O2A B1A 75.9(13)
Pd1A P2A O2A B1A -54.0(14)
P2A O2A B1A F1A 154.2(12)
P2A O2A B1A F2A -88.1(13)
P2A O2A B1A O1A 32.9(15)
P1A O1A B1A F1A -87.0(13)
P1A O1A B1A F2A 154.0(8)
P1A O1A B1A O2A 32.8(14)
C16A P1A O1' B1' -164.8(8)
C17' P1A O1' B1' 91.4(9)
Pd1A P1A O1' B1' -36.2(9)
C21A P2A O2' B1' -125.3(12)
C22' P2A O2' B1' 120.5(13)
Pd1A P2A O2' B1' 0.2(15)
P2A O2' B1' F1' 79.0(14)
P2A O2' B1' F2' -163.1(13)
P2A O2' B1' O1' -43.3(16)
P1A O1' B1' F1' -56.2(11)
P1A O1' B1' F2' -174.8(9)
P1A O1' B1' O2' 64.3(12)
C6A C1A C2A C3A 0.9(9)
C7A C1A C2A C3A 179.5(5)
C1A C2A C3A C4A 0.9(9)
C2A C3A C4A C5A -2.1(9)
C3A C4A C5A C6A 1.5(9)
C4A C5A C6A C1A 0.3(9)
C2A C1A C6A C5A -1.4(9)
C7A C1A C6A C5A 180.0(6)
C6A C1A C7A C8A 18.7(9)
C2A C1A C7A C8A -159.9(5)
C6A C1A C7A Pd1A -71.9(7)
C2A C1A C7A Pd1A 109.5(6)
C1A C7A C8A C9A 178.4(5)
Pd1A C7A C8A C9A -57.1(4)
C1A C7A C8A Pd1A -124.4(5)
C7A C8A C9A C10A 176.3(5)
Pd1A C8A C9A C10A 117.4(5)
C7A C8A C9A Pd1A 58.9(5)
C8A C9A C10A C15A 149.6(6)
Pd1A C9A C10A C15A -123.8(5)
C8A C9A C10A C11A -31.8(8)
Pd1A C9A C10A C11A 54.8(7)
C15A C10A C11A C12A 0.3(8)
C9A C10A C11A C12A -178.3(5)
C10A C11A C12A C13A 0.5(9)
C11A C12A C13A C14A -0.8(10)
C12A C13A C14A C15A 0.3(10)
C11A C10A C15A C14A -0.8(9)
C9A C10A C15A C14A 177.9(6)
C13A C14A C15A C10A 0.5(10)
O1A P1A C17A C18A 44.7(11)
C16A P1A C17A C18A -58.3(11)
Pd1A P1A C17A C18A 169.6(9)
O1A P1A C17A C19A 165.4(8)
C16A P1A C17A C19A 62.4(10)
Pd1A P1A C17A C19A -69.7(10)
O1A P1A C17A C20A -75.7(8)
C16A P1A C17A C20A -178.7(7)
Pd1A P1A C17A C20A 49.2(8)
O2A P2A C22A C24A 39.6(12)
C21A P2A C22A C24A -66.2(10)
Pd1A P2A C22A C24A 170.1(9)
O2A P2A C22A C23A 163.3(10)
C21A P2A C22A C23A 57.5(11)
Pd1A P2A C22A C23A -66.3(11)
O2A P2A C22A C25A -78.9(10)
C21A P2A C22A C25A 175.3(8)
Pd1A P2A C22A C25A 51.5(10)
O2' P2A C22' C24' -56.0(12)
C21A P2A C22' C24' -162.4(9)
Pd1A P2A C22' C24' 68.0(11)
O2' P2A C22' C23' -177.6(10)
C21A P2A C22' C23' 76.0(11)
Pd1A P2A C22' C23' -53.7(11)
O2' P2A C22' C25' 64.3(10)
C21A P2A C22' C25' -42.2(10)
Pd1A P2A C22' C25' -171.8(9)
C16B P1B O1B B1B -162.6(5)
C17B P1B O1B B1B 87.2(6)
Pd1B P1B O1B B1B -37.3(6)
C21B P2B O2B B1B -167.5(5)
C22B P2B O2B B1B 82.5(6)
Pd1B P2B O2B B1B -40.5(6)
P2B O2B B1B F2B -104.4(6)
P2B O2B B1B F1B 138.6(4)
P2B O2B B1B O1B 15.4(8)
P1B O1B B1B F2B 153.3(4)
P1B O1B B1B F1B -90.4(6)
P1B O1B B1B O2B 31.8(8)
C6B C1B C2B C3B -0.1(8)
C7B C1B C2B C3B -179.6(5)
C1B C2B C3B C4B 2.0(9)
C2B C3B C4B C5B -1.0(9)
C3B C4B C5B C6B -1.9(10)
C4B C5B C6B C1B 3.8(10)
C2B C1B C6B C5B -2.7(9)
C7B C1B C6B C5B 176.8(5)
C6B C1B C7B C8B 152.6(6)
C2B C1B C7B C8B -27.9(8)
C6B C1B C7B Pd1B -122.3(5)
C2B C1B C7B Pd1B 57.2(6)
C1B C7B C8B C9B 171.9(5)
Pd1B C7B C8B C9B 58.8(5)
C1B C7B C8B Pd1B 113.1(5)
C7B C8B C9B C10B 176.9(5)
Pd1B C8B C9B C10B -125.6(6)
C7B C8B C9B Pd1B -57.5(5)
C8B C9B C10B C15B 13.9(10)
Pd1B C9B C10B C15B -79.0(7)
C8B C9B C10B C11B -166.0(6)
Pd1B C9B C10B C11B 101.1(6)
C15B C10B C11B C12B 1.2(9)
C9B C10B C11B C12B -178.8(6)
C10B C11B C12B C13B 0.0(10)
C11B C12B C13B C14B -0.1(11)
C12B C13B C14B C15B -1.0(12)
C13B C14B C15B C10B 2.3(11)
C11B C10B C15B C14B -2.3(10)
C9B C10B C15B C14B 177.7(6)
O1B P1B C17B C20B 39.1(6)
C16B P1B C17B C20B -66.7(6)
Pd1B P1B C17B C20B 165.4(5)
O1B P1B C17B C18B -82.3(6)
C16B P1B C17B C18B 171.9(5)
Pd1B P1B C17B C18B 44.0(6)
O1B P1B C17B C19B 160.8(5)
C16B P1B C17B C19B 55.0(6)
Pd1B P1B C17B C19B -72.9(5)
O2B P2B C22B C23B -76.2(5)
C21B P2B C22B C23B 176.9(4)
Pd1B P2B C22B C23B 49.6(5)
O2B P2B C22B C25B 167.7(5)
C21B P2B C22B C25B 60.8(6)
Pd1B P2B C22B C25B -66.5(6)
O2B P2B C22B C24B 45.3(6)
C21B P2B C22B C24B -61.7(6)
Pd1B P2B C22B C24B 171.1(5)
C16C P1C O1C B1C -147.3(7)
C17C P1C O1C B1C 103.3(7)
Pd1C P1C O1C B1C -23.0(7)
C21C P2C O2C B1C -166.3(6)
C22C P2C O2C B1C 85.3(6)
Pd1C P2C O2C B1C -48.6(6)
P1C O1C B1C F1C -135.9(5)
P1C O1C B1C F2C 103.7(6)
P1C O1C B1C O2C -19.0(9)
P2C O2C B1C F1C -178.5(4)
P2C O2C B1C F2C -59.1(8)
P2C O2C B1C O1C 63.0(8)
C6C C1C C2C C3C 0.9(10)
C7C C1C C2C C3C 178.7(6)
C1C C2C C3C C4C -1.1(12)
C2C C3C C4C C5C 0.8(13)
C3C C4C C5C C6C -0.2(12)
C2C C1C C6C C5C -0.4(10)
C7C C1C C6C C5C -178.0(6)
C4C C5C C6C C1C 0.0(10)
C6C C1C C7C C8C -29.9(9)
C2C C1C C7C C8C 152.4(6)
C6C C1C C7C Pd1C 60.9(8)
C2C C1C C7C Pd1C -116.8(6)
C1C C7C C8C C9C 179.7(5)
Pd1C C7C C8C C9C 58.0(5)
C1C C7C C8C Pd1C 121.7(6)
C7C C8C C9C C10C 177.0(5)
Pd1C C8C C9C C10C -125.5(5)
C7C C8C C9C Pd1C -57.5(5)
C8C C9C C10C C11C 23.2(9)
Pd1C C9C C10C C11C -68.4(8)
C8C C9C C10C C15C -155.6(6)
Pd1C C9C C10C C15C 112.8(6)
C15C C10C C11C C12C -0.5(9)
C9C C10C C11C C12C -179.3(6)
C10C C11C C12C C13C 1.0(10)
C11C C12C C13C C14C -0.4(10)
C12C C13C C14C C15C -0.7(10)
C13C C14C C15C C10C 1.1(9)
C11C C10C C15C C14C -0.5(9)
C9C C10C C15C C14C 178.4(5)
O1C P1C C17C C20C 177.4(7)
C16C P1C C17C C20C 71.9(7)
Pd1C P1C C17C C20C -54.0(7)
O1C P1C C17C C18C -59.8(7)
C16C P1C C17C C18C -165.3(6)
Pd1C P1C C17C C18C 68.7(7)
O1C P1C C17C C19C 56.5(6)
C16C P1C C17C C19C -49.0(6)
Pd1C P1C C17C C19C -175.0(4)
O2C P2C C22C C23C -96.1(5)
C21C P2C C22C C23C 158.1(5)
Pd1C P2C C22C C23C 33.0(5)
O2C P2C C22C C25C 25.4(5)
C21C P2C C22C C25C -80.4(5)
Pd1C P2C C22C C25C 154.5(4)
O2C P2C C22C C24C 143.9(4)
C21C P2C C22C C24C 38.1(5)
Pd1C P2C C22C C24C -87.0(5)
